data_2242411
loop_
_publ_author_name
'Rajkumar, K.'
'Sivakumar, S.'
'Arulraj, R.'
'Kaur, Manpreet'
'Jasinski, Jerry P.'
'Manimekalai, A.'
'Thiruvalluvar, A.'

_publ_section_title
;
 Crystal structures of two new
 3-(2-chloroethyl)-<i>r</i>(2),<i>c</i>(6)-diarylpiperidin-4-ones
;
_journal_coeditor_code SJ5546
_journal_issue 4
_journal_name_full 'Acta Crystallographica Section E'
_journal_page_first 483
_journal_page_last 486
_journal_paper_doi 10.1107/S2056989018003766
_journal_volume 74
_journal_year 2018
_chemical_formula_iupac 'C19 H20 Cl N O'
_chemical_formula_moiety 'C19 H20 Cl N O'
_chemical_formula_sum 'C19 H20 Cl N O'
_chemical_formula_weight 313.81
_chemical_name_systematic
;
3-(2-Chloroethyl)-<i>r</i>-2,<i>c</i>-6-diphenylpiperidin-4-one
;
_space_group_crystal_system monoclinic
_space_group_IT_number 14
_space_group_name_Hall '-P 2ybc'
_space_group_name_H-M_alt 'P 1 21/c 1'
_symmetry_space_group_name_Hall '-P 2ybc'
_symmetry_space_group_name_H-M 'P 1 21/c 1'
_atom_sites_solution_hydrogens mixed
_atom_sites_solution_primary dual
_audit_creation_method
;
Olex2 1.2
(compiled 2017.08.10 svn.r3458 for OlexSys, GUI svn.r5381)
;
_cell_angle_alpha 90
_cell_angle_beta 91.996(2)
_cell_angle_gamma 90
_cell_formula_units_Z 4
_cell_length_a 11.3306(3)
_cell_length_b 13.3638(4)
_cell_length_c 10.9821(3)
_cell_measurement_reflns_used 2185
_cell_measurement_temperature 293(2)
_cell_measurement_theta_max 71.2300
_cell_measurement_theta_min 5.1300
_cell_volume 1661.90(8)
_computing_cell_refinement
;
CrysAlis PRO (Rigaku OD, 2015)
;
_computing_data_collection
;
CrysAlis PRO (Rigaku OD, 2015)
;
_computing_data_reduction
;
CrysAlis PRO (Rigaku OD, 2015)
;
_computing_molecular_graphics
;
<i>OLEX2</i> (Dolomanov <i>et al.</i>,  2009)
;
_computing_publication_material
;
<i>OLEX2</i> (Dolomanov <i>et al.</i>,  2009)
;
_computing_structure_refinement
;
SHELXL2018 (Sheldrick, 2015b)
;
_computing_structure_solution
;
SHELXT (Sheldrick, 2015a)
;
_diffrn_ambient_temperature 293(2)
_diffrn_detector_area_resol_mean 16.0416
_diffrn_measured_fraction_theta_full 0.999
_diffrn_measured_fraction_theta_max 0.978
_diffrn_measurement_device 'four-circle diffractometer'
_diffrn_measurement_device_type 'Rigaku Oxford Diffraction'
_diffrn_measurement_method '\w scans'
_diffrn_radiation_monochromator graphite
_diffrn_radiation_type CuK\a
_diffrn_radiation_wavelength 1.54184
_diffrn_reflns_av_R_equivalents 0.0284
_diffrn_reflns_limit_h_max 13
_diffrn_reflns_limit_h_min -13
_diffrn_reflns_limit_k_max 16
_diffrn_reflns_limit_k_min -14
_diffrn_reflns_limit_l_max 8
_diffrn_reflns_limit_l_min -13
_diffrn_reflns_number 6237
_diffrn_reflns_theta_full 67.500
_diffrn_reflns_theta_max 71.390
_diffrn_reflns_theta_min 3.904
_exptl_absorpt_coefficient_mu 2.031
_exptl_absorpt_correction_T_max 1.00000
_exptl_absorpt_correction_T_min 0.53491
_exptl_absorpt_correction_type multi-scan
_exptl_absorpt_process_details
;
(CrysAlis PRO; Rigaku OD, 2015)
;
_exptl_crystal_colour colourless
_exptl_crystal_density_diffrn 1.254
_exptl_crystal_description prism
_exptl_crystal_F_000 664
_exptl_crystal_size_max 0.42
_exptl_crystal_size_mid 0.38
_exptl_crystal_size_min 0.14
_refine_diff_density_max 0.564
_refine_diff_density_min -0.436
_refine_ls_extinction_coef 0.0026(4)
_refine_ls_extinction_expression Fc^*^=kFc[1+0.001xFc^2^\l^3^/sin(2\q)]^-1/4^
_refine_ls_extinction_method
;
SHELXL2018 (Sheldrick, 2015b)
;
_refine_ls_goodness_of_fit_ref 1.052
_refine_ls_hydrogen_treatment mixed
_refine_ls_matrix_type full
_refine_ls_number_parameters 204
_refine_ls_number_reflns 3168
_refine_ls_number_restraints 0
_refine_ls_restrained_S_all 1.052
_refine_ls_R_factor_all 0.0673
_refine_ls_R_factor_gt 0.0546
_refine_ls_shift/su_max 0.000
_refine_ls_shift/su_mean 0.000
_refine_ls_structure_factor_coef Fsqd
_refine_ls_weighting_details 'w=1/[\s^2^(Fo^2^)+(0.0750P)^2^+0.5181P] where P=(Fo^2^+2Fc^2^)/3'
_refine_ls_weighting_scheme calc
_refine_ls_wR_factor_gt 0.1466
_refine_ls_wR_factor_ref 0.1584
_reflns_number_gt 2545
_reflns_number_total 3168
_reflns_threshold_expression 'I > 2\s(I)'
_cod_data_source_file sj5546sup1.cif
_cod_data_source_block I
_cod_database_code 2242411
_shelx_space_group_comment
;
The symmetry employed for this shelxl refinement is uniquely defined
by the following loop, which should always be used as a source of
symmetry information in preference to the above space-group names.
They are only intended as comments.
;
_shelx_estimated_absorpt_t_min 0.483
_shelx_estimated_absorpt_t_max 0.764
_shelxl_version_number 2018/1

loop_
_space_group_symop_operation_xyz
'x, y, z'
'-x, y+1/2, -z+1/2'
'-x, -y, -z'
'x, -y-1/2, z-1/2'

loop_
_atom_site_type_symbol
_atom_site_label
_atom_site_fract_x
_atom_site_fract_y
_atom_site_fract_z
_atom_site_U_iso_or_equiv
_atom_site_adp_type
_atom_site_calc_flag
_atom_site_occupancy
Cl Cl1 0.08089(8) 0.50912(12) 0.17386(10) 0.1402(6) Uani d 1
O O1 0.44751(18) 0.41543(13) 0.1217(2) 0.0771(6) Uani d 1
N N1 0.48661(13) 0.69143(12) 0.26049(15) 0.0370(4) Uani d 1
H H1 0.511(2) 0.7523(19) 0.270(2) 0.045(6) Uiso d 1
C C1 0.41112(15) 0.67867(13) 0.15013(17) 0.0356(4) Uani d 1
H H1A 0.460437 0.682251 0.078697 0.043 Uiso calc 1
C C2 0.35356(16) 0.57351(14) 0.15481(18) 0.0393(4) Uani d 1
H H2 0.303654 0.572734 0.225915 0.047 Uiso calc 1
C C3 0.44765(19) 0.49404(15) 0.1762(2) 0.0479(5) Uani d 1
C C4 0.5424(2) 0.51707(15) 0.2711(2) 0.0509(5) Uani d 1
H H4A 0.607257 0.470401 0.262937 0.061 Uiso calc 1
H H4B 0.511036 0.508140 0.351412 0.061 Uiso calc 1
C C5 0.58905(17) 0.62451(15) 0.25931(18) 0.0410(4) Uani d 1
H H5 0.627033 0.631318 0.180923 0.049 Uiso calc 1
C C6 0.67816(17) 0.64909(15) 0.3605(2) 0.0447(5) Uani d 1
C C7 0.79567(19) 0.66364(18) 0.3344(2) 0.0557(6) Uani d 1
H H7 0.819078 0.661112 0.254103 0.067 Uiso calc 1
C C8 0.8789(2) 0.6821(2) 0.4283(3) 0.0711(8) Uani d 1
H H8 0.957634 0.691906 0.410133 0.085 Uiso calc 1
C C9 0.8460(2) 0.6858(2) 0.5464(3) 0.0744(8) Uani d 1
H H9 0.902038 0.697968 0.608508 0.089 Uiso calc 1
C C10 0.7293(3) 0.6715(2) 0.5735(3) 0.0688(7) Uani d 1
H H10 0.706558 0.673952 0.654000 0.083 Uiso calc 1
C C11 0.6462(2) 0.65346(19) 0.4813(2) 0.0575(6) Uani d 1
H H11 0.567619 0.644106 0.500381 0.069 Uiso calc 1
C C12 0.31935(15) 0.76066(14) 0.14123(16) 0.0361(4) Uani d 1
C C13 0.30967(17) 0.82110(15) 0.03920(18) 0.0420(4) Uani d 1
H H13 0.362040 0.812853 -0.023373 0.050 Uiso calc 1
C C14 0.2224(2) 0.89410(17) 0.0292(2) 0.0514(5) Uani d 1
H H14 0.216607 0.933973 -0.040138 0.062 Uiso calc 1
C C15 0.14510(19) 0.90767(17) 0.1206(2) 0.0544(6) Uani d 1
H H15 0.086504 0.956250 0.113438 0.065 Uiso calc 1
C C16 0.1547(2) 0.84889(19) 0.2234(2) 0.0574(6) Uani d 1
H H16 0.102923 0.858368 0.286259 0.069 Uiso calc 1
C C17 0.24084(19) 0.77582(18) 0.23368(19) 0.0488(5) Uani d 1
H H17 0.246249 0.736357 0.303402 0.059 Uiso calc 1
C C18 0.2733(2) 0.55077(18) 0.0436(2) 0.0510(5) Uani d 1
H H18A 0.232158 0.611677 0.019567 0.061 Uiso calc 1
H H18B 0.322225 0.531314 -0.023166 0.061 Uiso calc 1
C C19 0.1841(3) 0.4707(3) 0.0620(4) 0.0939(11) Uani d 1
H H19A 0.223702 0.409828 0.088879 0.113 Uiso calc 1
H H19B 0.142107 0.456775 -0.014624 0.113 Uiso calc 1

loop_
_atom_site_aniso_label
_atom_site_aniso_U_11
_atom_site_aniso_U_22
_atom_site_aniso_U_33
_atom_site_aniso_U_12
_atom_site_aniso_U_13
_atom_site_aniso_U_23
Cl1 0.0686(5) 0.2364(16) 0.1155(8) -0.0747(8) -0.0010(5) 0.0298(8)
O1 0.0723(12) 0.0455(10) 0.1114(15) 0.0094(8) -0.0271(11) -0.0258(10)
N1 0.0310(7) 0.0311(8) 0.0486(9) 0.0021(6) -0.0054(6) -0.0010(6)
C1 0.0295(8) 0.0354(9) 0.0419(9) 0.0005(7) 0.0004(7) 0.0006(7)
C2 0.0343(9) 0.0368(10) 0.0466(10) -0.0024(7) -0.0015(7) -0.0015(8)
C3 0.0436(11) 0.0344(10) 0.0654(13) -0.0010(8) -0.0037(9) -0.0017(9)
C4 0.0487(11) 0.0348(10) 0.0681(14) 0.0067(9) -0.0141(10) 0.0006(9)
C5 0.0335(9) 0.0378(10) 0.0514(11) 0.0043(8) -0.0042(8) -0.0003(8)
C6 0.0351(9) 0.0359(10) 0.0625(12) 0.0061(8) -0.0092(8) -0.0008(8)
C7 0.0397(11) 0.0521(13) 0.0747(15) 0.0006(9) -0.0069(10) 0.0069(11)
C8 0.0377(12) 0.0649(16) 0.109(2) -0.0009(11) -0.0211(13) 0.0024(15)
C9 0.0599(15) 0.0682(17) 0.092(2) 0.0121(13) -0.0366(14) -0.0202(14)
C10 0.0685(16) 0.0701(17) 0.0666(15) 0.0199(13) -0.0167(12) -0.0181(12)
C11 0.0458(11) 0.0591(14) 0.0669(14) 0.0107(10) -0.0083(10) -0.0125(11)
C12 0.0297(8) 0.0354(9) 0.0428(9) -0.0003(7) -0.0044(7) -0.0007(7)
C13 0.0375(9) 0.0446(11) 0.0435(10) -0.0029(8) -0.0051(7) 0.0024(8)
C14 0.0498(12) 0.0439(11) 0.0592(12) 0.0003(9) -0.0152(10) 0.0090(9)
C15 0.0416(11) 0.0439(12) 0.0766(15) 0.0103(9) -0.0150(10) -0.0058(10)
C16 0.0446(11) 0.0635(14) 0.0643(14) 0.0154(11) 0.0036(10) -0.0086(11)
C17 0.0438(11) 0.0553(12) 0.0474(11) 0.0104(9) 0.0026(8) 0.0054(9)
C18 0.0450(11) 0.0517(12) 0.0556(12) -0.0056(9) -0.0084(9) -0.0063(10)
C19 0.082(2) 0.078(2) 0.119(3) -0.0299(17) -0.0414(19) 0.0050(19)

loop_
_atom_type_symbol
_atom_type_description
_atom_type_scat_dispersion_real
_atom_type_scat_dispersion_imag
_atom_type_scat_source
C C 0.0181 0.0091 'International Tables Vol C Tables 4.2.6.8 and 6.1.1.4'
H H 0.0000 0.0000 'International Tables Vol C Tables 4.2.6.8 and 6.1.1.4'
Cl Cl 0.3639 0.7018 'International Tables Vol C Tables 4.2.6.8 and 6.1.1.4'
N N 0.0311 0.0180 'International Tables Vol C Tables 4.2.6.8 and 6.1.1.4'
O O 0.0492 0.0322 'International Tables Vol C Tables 4.2.6.8 and 6.1.1.4'

loop_
_geom_angle_atom_site_label_1
_geom_angle_atom_site_label_2
_geom_angle_atom_site_label_3
_geom_angle
C1 N1 H1 112.3(15)
C5 N1 H1 109.1(16)
C5 N1 C1 111.13(15)
N1 C1 H1A 108.8
N1 C1 C2 108.14(15)
N1 C1 C12 110.41(15)
C2 C1 H1A 108.8
C12 C1 H1A 108.8
C12 C1 C2 111.71(15)
C1 C2 H2 106.9
C3 C2 C1 110.20(15)
C3 C2 H2 106.9
C3 C2 C18 112.34(17)
C18 C2 C1 113.15(17)
C18 C2 H2 106.9
O1 C3 C2 122.9(2)
O1 C3 C4 120.7(2)
C4 C3 C2 116.46(17)
C3 C4 H4A 109.2
C3 C4 H4B 109.2
C3 C4 C5 111.87(17)
H4A C4 H4B 107.9
C5 C4 H4A 109.2
C5 C4 H4B 109.2
N1 C5 C4 107.14(16)
N1 C5 H5 108.9
N1 C5 C6 111.71(16)
C4 C5 H5 108.9
C6 C5 C4 111.33(17)
C6 C5 H5 108.9
C7 C6 C5 120.0(2)
C7 C6 C11 118.5(2)
C11 C6 C5 121.46(19)
C6 C7 H7 120.0
C6 C7 C8 120.1(3)
C8 C7 H7 120.0
C7 C8 H8 119.7
C9 C8 C7 120.6(2)
C9 C8 H8 119.7
C8 C9 H9 120.1
C8 C9 C10 119.8(2)
C10 C9 H9 120.1
C9 C10 H10 120.0
C9 C10 C11 120.1(3)
C11 C10 H10 120.0
C6 C11 H11 119.5
C10 C11 C6 121.0(2)
C10 C11 H11 119.5
C13 C12 C1 120.73(17)
C13 C12 C17 118.22(18)
C17 C12 C1 121.04(17)
C12 C13 H13 119.7
C12 C13 C14 120.66(19)
C14 C13 H13 119.7
C13 C14 H14 119.8
C15 C14 C13 120.5(2)
C15 C14 H14 119.8
C14 C15 H15 120.3
C14 C15 C16 119.5(2)
C16 C15 H15 120.3
C15 C16 H16 119.8
C15 C16 C17 120.4(2)
C17 C16 H16 119.8
C12 C17 H17 119.6
C16 C17 C12 120.8(2)
C16 C17 H17 119.6
C2 C18 H18A 108.5
C2 C18 H18B 108.5
H18A C18 H18B 107.5
C19 C18 C2 115.0(2)
C19 C18 H18A 108.5
C19 C18 H18B 108.5
Cl1 C19 H19A 109.6
Cl1 C19 H19B 109.6
C18 C19 Cl1 110.3(2)
C18 C19 H19A 109.6
C18 C19 H19B 109.6
H19A C19 H19B 108.1

loop_
_geom_bond_atom_site_label_1
_geom_bond_atom_site_label_2
_geom_bond_distance
Cl1 C19 1.801(4)
O1 C3 1.209(3)
N1 H1 0.86(2)
N1 C1 1.469(2)
N1 C5 1.466(2)
C1 H1A 0.9800
C1 C2 1.551(2)
C1 C12 1.511(2)
C2 H2 0.9800
C2 C3 1.517(3)
C2 C18 1.528(3)
C3 C4 1.502(3)
C4 H4A 0.9700
C4 H4B 0.9700
C4 C5 1.537(3)
C5 H5 0.9800
C5 C6 1.512(3)
C6 C7 1.386(3)
C6 C11 1.389(3)
C7 H7 0.9300
C7 C8 1.395(4)
C8 H8 0.9300
C8 C9 1.363(4)
C9 H9 0.9300
C9 C10 1.379(4)
C10 H10 0.9300
C10 C11 1.379(3)
C11 H11 0.9300
C12 C13 1.382(3)
C12 C17 1.388(3)
C13 H13 0.9300
C13 C14 1.391(3)
C14 H14 0.9300
C14 C15 1.367(3)
C15 H15 0.9300
C15 C16 1.376(3)
C16 H16 0.9300
C16 C17 1.383(3)
C17 H17 0.9300
C18 H18A 0.9700
C18 H18B 0.9700
C18 C19 1.490(4)
C19 H19A 0.9700
C19 H19B 0.9700

loop_
_geom_hbond_atom_site_label_D
_geom_hbond_atom_site_label_H
_geom_hbond_atom_site_label_A
_geom_hbond_site_symmetry_A
_geom_hbond_distance_DH
_geom_hbond_distance_HA
_geom_hbond_distance_DA
_geom_hbond_angle_DHA
_geom_hbond_publ_flag
N1 H1 O1 2_655 0.86(2) 2.52(2) 3.335(2) 158(2) yes
C4 H4A Cg3 2_645 0.97 2.79 3.665(2) 150 yes

loop_
_geom_torsion_atom_site_label_1
_geom_torsion_atom_site_label_2
_geom_torsion_atom_site_label_3
_geom_torsion_atom_site_label_4
_geom_torsion
O1 C3 C4 C5 136.1(2)
N1 C1 C2 C3 -52.8(2)
N1 C1 C2 C18 -179.46(16)
N1 C1 C12 C13 123.97(18)
N1 C1 C12 C17 -57.6(2)
N1 C5 C6 C7 -128.3(2)
N1 C5 C6 C11 54.5(3)
C1 N1 C5 C4 -67.8(2)
C1 N1 C5 C6 170.05(16)
C1 C2 C3 O1 -137.1(2)
C1 C2 C3 C4 43.6(2)
C1 C2 C18 C19 -158.8(2)
C1 C12 C13 C14 177.64(18)
C1 C12 C17 C16 -178.0(2)
C2 C1 C12 C13 -115.65(19)
C2 C1 C12 C17 62.8(2)
C2 C3 C4 C5 -44.6(3)
C2 C18 C19 Cl1 64.5(3)
C3 C2 C18 C19 75.6(3)
C3 C4 C5 N1 53.6(2)
C3 C4 C5 C6 176.03(18)
C4 C5 C6 C7 112.0(2)
C4 C5 C6 C11 -65.2(3)
C5 N1 C1 C2 68.10(18)
C5 N1 C1 C12 -169.41(15)
C5 C6 C7 C8 -177.2(2)
C5 C6 C11 C10 177.0(2)
C6 C7 C8 C9 0.1(4)
C7 C6 C11 C10 -0.2(4)
C7 C8 C9 C10 -0.2(4)
C8 C9 C10 C11 0.0(4)
C9 C10 C11 C6 0.2(4)
C11 C6 C7 C8 0.1(3)
C12 C1 C2 C3 -174.45(16)
C12 C1 C2 C18 58.8(2)
C12 C13 C14 C15 0.4(3)
C13 C12 C17 C16 0.5(3)
C13 C14 C15 C16 0.4(3)
C14 C15 C16 C17 -0.8(4)
C15 C16 C17 C12 0.3(4)
C17 C12 C13 C14 -0.9(3)
C18 C2 C3 O1 -9.9(3)
C18 C2 C3 C4 170.81(19)

_cod_database_fobs_code 2242411
